data_7243127
loop_
_publ_author_name
'Hua, Feng-Zhen'
'Feng, Chao'
'Zhang, Ling-Mei'
'Yang, Yu-Meng'
'Zhang, Guo-Ning'
'Wang, Yu-Cheng'
'Zhao, Hong'

_publ_section_title
;
 Electrochemiluminescence properties and luminescence sensing of four
 novel polymers derived from 3-(pyrazin-2-yl)-1H-pyrazole-5-carboxylic
 acid
;
_journal_issue 32
_journal_name_full CrystEngComm
_journal_page_first 5463
_journal_page_last 5474
_journal_paper_doi 10.1039/D1CE00621E
_journal_volume 23
_journal_year 2021
_chemical_formula_sum 'C8 H6 N4 Ni O4'
_chemical_formula_weight 280.88
_space_group_crystal_system monoclinic
_space_group_IT_number 14
_space_group_name_Hall '-P 2ybc'
_space_group_name_H-M_alt 'P 1 21/c 1'
_atom_sites_solution_hydrogens mixed
_audit_creation_method SHELXL-2014
_audit_update_record
;
2020-12-06 deposited with the CCDC.	2021-06-28 downloaded from the CCDC.
;
_cell_angle_alpha 90
_cell_angle_beta 116.067(15)
_cell_angle_gamma 90
_cell_formula_units_Z 4
_cell_length_a 8.5821(10)
_cell_length_b 13.5780(11)
_cell_length_c 9.2842(11)
_cell_measurement_reflns_used 1873
_cell_measurement_temperature 293(2)
_cell_measurement_theta_max 29.5600
_cell_measurement_theta_min 4.5250
_cell_volume 971.8(2)
_computing_structure_refinement 'SHELXL-2014 (Sheldrick, 2014)'
_diffrn_ambient_temperature 293(2)
_diffrn_measured_fraction_theta_full 0.997
_diffrn_measured_fraction_theta_max 0.830
_diffrn_measurement_device_type 'Xcalibur, Atlas, Gemini ultra'
_diffrn_radiation_type MoK\a
_diffrn_radiation_wavelength 0.71073
_diffrn_reflns_av_R_equivalents 0.0255
_diffrn_reflns_av_unetI/netI 0.0418
_diffrn_reflns_Laue_measured_fraction_full 0.997
_diffrn_reflns_Laue_measured_fraction_max 0.830
_diffrn_reflns_limit_h_max 11
_diffrn_reflns_limit_h_min -8
_diffrn_reflns_limit_k_max 18
_diffrn_reflns_limit_k_min -13
_diffrn_reflns_limit_l_max 12
_diffrn_reflns_limit_l_min -13
_diffrn_reflns_number 4449
_diffrn_reflns_point_group_measured_fraction_full 0.997
_diffrn_reflns_point_group_measured_fraction_max 0.830
_diffrn_reflns_theta_full 25.242
_diffrn_reflns_theta_max 29.913
_diffrn_reflns_theta_min 3.870
_exptl_absorpt_coefficient_mu 2.006
_exptl_crystal_colour 'dark green'
_exptl_crystal_density_diffrn 1.920
_exptl_crystal_description chip
_exptl_crystal_F_000 568
_refine_diff_density_max 0.392
_refine_diff_density_min -0.559
_refine_diff_density_rms 0.081
_refine_ls_extinction_method none
_refine_ls_goodness_of_fit_ref 1.033
_refine_ls_hydrogen_treatment mixed
_refine_ls_matrix_type full
_refine_ls_number_parameters 169
_refine_ls_number_reflns 2328
_refine_ls_number_restraints 0
_refine_ls_restrained_S_all 1.033
_refine_ls_R_factor_all 0.0425
_refine_ls_R_factor_gt 0.0322
_refine_ls_shift/su_max 0.000
_refine_ls_shift/su_mean 0.000
_refine_ls_structure_factor_coef Fsqd
_refine_ls_weighting_details 'w=1/[\s^2^(Fo^2^)+(0.0272P)^2^+0.7728P] where P=(Fo^2^+2Fc^2^)/3'
_refine_ls_weighting_scheme calc
_refine_ls_wR_factor_gt 0.0712
_refine_ls_wR_factor_ref 0.0761
_reflns_Friedel_coverage 0.000
_reflns_number_gt 1953
_reflns_number_total 2328
_reflns_threshold_expression 'I > 2\s(I)'
_cod_data_source_file d1ce00621e2.cif
_cod_data_source_block ZH_60
_cod_depositor_comments 'Adding full bibliography for 7243125--7243128.cif.'
_cod_original_sg_symbol_H-M 'P 21/c'
_cod_database_code 7243127
_shelx_space_group_comment
;
The symmetry employed for this shelxl refinement is uniquely defined
by the following loop, which should always be used as a source of
symmetry information in preference to the above space-group names.
They are only intended as comments.
;
_shelxl_version_number 2014-3

loop_
_space_group_symop_operation_xyz
'x, y, z'
'-x, y+1/2, -z+1/2'
'-x, -y, -z'
'x, -y-1/2, z-1/2'

loop_
_atom_site_label
_atom_site_type_symbol
_atom_site_fract_x
_atom_site_fract_y
_atom_site_fract_z
_atom_site_U_iso_or_equiv
_atom_site_adp_type
_atom_site_occupancy
_atom_site_site_symmetry_order
_atom_site_calc_flag
_atom_site_refinement_flags_posn
_atom_site_refinement_flags_adp
_atom_site_refinement_flags_occupancy
_atom_site_disorder_assembly
_atom_site_disorder_group
H4A H 0.376(5) 0.930(3) 0.039(5) 0.061(16) Uiso 1 1 d . . . . .
Ni1 Ni 0.73100(4) 0.05425(2) 0.52432(4) 0.01448(10) Uani 1 1 d . . . . .
C1 C 0.0255(3) 0.05599(18) 0.1993(3) 0.0218(5) Uani 1 1 d . . . . .
C2 C 0.2038(3) 0.09080(18) 0.2320(3) 0.0200(5) Uani 1 1 d . . . . .
C3 C 0.2722(3) 0.1615(2) 0.1671(3) 0.0286(6) Uani 1 1 d . . . . .
H3 H 0.2126 0.2039 0.0817 0.034 Uiso 1 1 calc R U . . .
C4 C 0.4509(3) 0.15397(17) 0.2601(3) 0.0191(5) Uani 1 1 d . . . . .
C5 C 0.6045(3) 0.20317(17) 0.2649(3) 0.0181(5) Uani 1 1 d . . . . .
C6 C 0.5988(3) 0.28284(18) 0.1692(3) 0.0208(5) Uani 1 1 d . . . . .
H6 H 0.4913 0.3069 0.0965 0.025 Uiso 1 1 calc R U . . .
C7 C 0.8932(3) 0.28891(18) 0.2823(3) 0.0217(5) Uani 1 1 d . . . . .
H7 H 0.9959 0.3166 0.2905 0.026 Uiso 1 1 calc R U . . .
C8 C 0.9011(3) 0.20964(17) 0.3794(3) 0.0211(5) Uani 1 1 d . . . . .
H8 H 1.0090 0.1857 0.4512 0.025 Uiso 1 1 calc R U . . .
O4 O 0.4574(4) 0.9217(3) 0.0778(3) 0.0599(8) Uani 1 1 d G . . . .
H3A H 0.671(4) -0.060(2) 0.295(4) 0.028(9) Uiso 1 1 d . . . . .
H3B H 0.825(4) -0.040(2) 0.343(4) 0.034(9) Uiso 1 1 d . . . . .
N1 N 0.3333(2) 0.04559(13) 0.3542(2) 0.0158(4) Uani 1 1 d . . . . .
N2 N 0.4844(2) 0.08303(14) 0.3706(2) 0.0156(4) Uani 1 1 d . . . . .
N3 N 0.7584(2) 0.16675(14) 0.3726(2) 0.0167(4) Uani 1 1 d . . . . .
N4 N 0.7428(3) 0.32634(14) 0.1779(2) 0.0175(4) Uani 1 1 d . . . . .
O1 O 0.0224(2) -0.00835(12) 0.3000(2) 0.0207(4) Uani 1 1 d . . . . .
O2 O -0.1018(2) 0.08942(16) 0.0848(3) 0.0386(5) Uani 1 1 d . . . . .
O3W O 0.7543(3) -0.05402(14) 0.3691(2) 0.0237(4) Uani 1 1 d . . . . .

loop_
_atom_site_aniso_label
_atom_site_aniso_U_11
_atom_site_aniso_U_22
_atom_site_aniso_U_33
_atom_site_aniso_U_23
_atom_site_aniso_U_13
_atom_site_aniso_U_12
Ni1 0.01227(16) 0.01416(16) 0.01799(17) 0.00106(12) 0.00754(12) -0.00022(12)
C1 0.0139(11) 0.0251(12) 0.0261(13) 0.0025(11) 0.0086(10) 0.0019(10)
C2 0.0135(11) 0.0233(12) 0.0223(13) 0.0045(10) 0.0070(10) 0.0011(10)
C3 0.0175(12) 0.0338(14) 0.0302(15) 0.0153(12) 0.0067(11) 0.0032(12)
C4 0.0159(11) 0.0194(11) 0.0217(13) 0.0053(10) 0.0080(10) -0.0009(10)
C5 0.0171(11) 0.0198(11) 0.0189(12) 0.0022(9) 0.0092(9) 0.0006(10)
C6 0.0167(11) 0.0223(12) 0.0233(13) 0.0054(10) 0.0086(10) 0.0008(10)
C7 0.0161(11) 0.0213(12) 0.0278(13) 0.0020(10) 0.0098(10) -0.0043(10)
C8 0.0173(11) 0.0204(11) 0.0237(13) 0.0005(10) 0.0073(10) -0.0007(10)
O4 0.0345(15) 0.089(2) 0.0429(16) -0.0019(14) 0.0050(12) -0.0172(16)
N1 0.0130(9) 0.0167(9) 0.0185(10) 0.0001(8) 0.0076(8) -0.0008(8)
N2 0.0119(9) 0.0162(9) 0.0196(10) 0.0011(8) 0.0078(8) -0.0024(8)
N3 0.0171(10) 0.0148(9) 0.0185(10) 0.0005(8) 0.0081(8) -0.0003(8)
N4 0.0202(10) 0.0162(9) 0.0189(10) 0.0023(8) 0.0111(8) -0.0010(8)
O1 0.0137(8) 0.0215(8) 0.0284(10) 0.0031(7) 0.0106(7) 0.0000(7)
O2 0.0177(9) 0.0494(12) 0.0419(12) 0.0184(10) 0.0070(9) 0.0030(9)
O3W 0.0195(10) 0.0276(10) 0.0263(11) -0.0027(8) 0.0121(9) -0.0014(9)

loop_
_atom_type_symbol
_atom_type_description
_atom_type_scat_dispersion_real
_atom_type_scat_dispersion_imag
_atom_type_scat_source
C C 0.0033 0.0016 'International Tables Vol C Tables 4.2.6.8 and 6.1.1.4'
H H 0.0000 0.0000 'International Tables Vol C Tables 4.2.6.8 and 6.1.1.4'
N N 0.0061 0.0033 'International Tables Vol C Tables 4.2.6.8 and 6.1.1.4'
Ni Ni 0.3393 1.1124 'International Tables Vol C Tables 4.2.6.8 and 6.1.1.4'
O O 0.0106 0.0060 'International Tables Vol C Tables 4.2.6.8 and 6.1.1.4'

loop_
_geom_angle_atom_site_label_1
_geom_angle_atom_site_label_2
_geom_angle_atom_site_label_3
_geom_angle
_geom_angle_site_symmetry_1
_geom_angle_site_symmetry_3
_geom_angle_publ_flag
N1 Ni1 N2 93.86(8) 3_656 . ?
N1 Ni1 O1 78.20(7) 3_656 3_656 ?
N2 Ni1 O1 172.03(7) . 3_656 ?
N1 Ni1 O3W 92.60(8) 3_656 . ?
N2 Ni1 O3W 92.10(8) . . ?
O1 Ni1 O3W 87.65(8) 3_656 . ?
N1 Ni1 N4 94.73(8) 3_656 4_566 ?
N2 Ni1 N4 93.02(8) . 4_566 ?
O1 Ni1 N4 88.34(7) 3_656 4_566 ?
O3W Ni1 N4 170.75(8) . 4_566 ?
N1 Ni1 N3 171.17(7) 3_656 . ?
N2 Ni1 N3 77.37(7) . . ?
O1 Ni1 N3 110.59(7) 3_656 . ?
O3W Ni1 N3 88.70(7) . . ?
N4 Ni1 N3 84.92(7) 4_566 . ?
O2 C1 O1 125.7(2) . . ?
O2 C1 C2 120.0(2) . . ?
O1 C1 C2 114.3(2) . . ?
N1 C2 C3 109.4(2) . . ?
N1 C2 C1 114.9(2) . . ?
C3 C2 C1 135.7(2) . . ?
C4 C3 C2 103.8(2) . . ?
N2 C4 C3 109.5(2) . . ?
N2 C4 C5 114.7(2) . . ?
C3 C4 C5 135.8(2) . . ?
N3 C5 C6 120.5(2) . . ?
N3 C5 C4 115.5(2) . . ?
C6 C5 C4 124.0(2) . . ?
N4 C6 C5 122.2(2) . . ?
N4 C7 C8 121.7(2) . . ?
N3 C8 C7 121.9(2) . . ?
C2 N1 N2 108.97(19) . . ?
C2 N1 Ni1 117.30(15) . 3_656 ?
N2 N1 Ni1 133.67(15) . 3_656 ?
N1 N2 C4 108.29(19) . . ?
N1 N2 Ni1 132.44(15) . . ?
C4 N2 Ni1 119.25(15) . . ?
C8 N3 C5 117.0(2) . . ?
C8 N3 Ni1 129.79(16) . . ?
C5 N3 Ni1 112.94(15) . . ?
C7 N4 C6 116.8(2) . . ?
C7 N4 Ni1 121.61(15) . 4_565 ?
C6 N4 Ni1 121.56(16) . 4_565 ?
C1 O1 Ni1 115.18(14) . 3_656 ?

loop_
_geom_bond_atom_site_label_1
_geom_bond_atom_site_label_2
_geom_bond_distance
_geom_bond_site_symmetry_2
_geom_bond_publ_flag
Ni1 N1 1.9906(19) 3_656 ?
Ni1 N2 2.0035(19) . ?
Ni1 O1 2.1202(17) 3_656 ?
Ni1 O3W 2.1286(19) . ?
Ni1 N4 2.1318(19) 4_566 ?
Ni1 N3 2.1596(19) . ?
C1 O2 1.228(3) . ?
C1 O1 1.288(3) . ?
C1 C2 1.499(3) . ?
C2 N1 1.338(3) . ?
C2 C3 1.393(3) . ?
C3 C4 1.394(3) . ?
C4 N2 1.343(3) . ?
C4 C5 1.461(3) . ?
C5 N3 1.353(3) . ?
C5 C6 1.387(3) . ?
C6 N4 1.340(3) . ?
C7 N4 1.329(3) . ?
C7 C8 1.387(3) . ?
C8 N3 1.332(3) . ?
N1 N2 1.337(3) . ?
N1 Ni1 1.9906(19) 3_656 ?
N4 Ni1 2.1319(19) 4_565 ?
O1 Ni1 2.1202(17) 3_656 ?
